data_7703095
loop_
_publ_author_name
'Krittametaporn, Nuttaporn'
'Chantarojsiri, Teera'
'Virachotikul, Arnut'
'Phomphrai, Khamphee'
'Kuwamura, Naoto'
'Kojima, Tatsuhiro'
'Konno, Takumi'
'Sangtrirutnugul, Preeyanuch'

_publ_section_title
;
 Influence of catalyst nuclearity on copper-catalyzed aerobic alcohol
 oxidation.
;
_journal_issue 3
_journal_name_full 'Dalton transactions (Cambridge, England : 2003)'
_journal_page_first 682
_journal_page_last 689
_journal_paper_doi 10.1039/c9dt03484f
_journal_volume 49
_journal_year 2020
_chemical_formula_moiety 'C75 H65 Br Cu3 N18 O4, 2(Br), 3(H2 O), 2(C H4 O)'
_chemical_formula_sum 'C77 H79 Br3 Cu3 N18 O9'
_chemical_formula_weight 1830.93
_space_group_crystal_system triclinic
_space_group_IT_number 2
_space_group_name_Hall '-P 1'
_space_group_name_H-M_alt 'P -1'
_atom_sites_solution_hydrogens mixed
_atom_sites_solution_primary dual
_audit_creation_date 2019-05-20
_audit_creation_method
;
Olex2 1.2
(compiled 2018.05.29 svn.r3508 for OlexSys, GUI svn.r5506)
;
_audit_update_record
;
2019-08-14 deposited with the CCDC.	2019-12-05 downloaded from the CCDC.
;
_cell_angle_alpha 108.886(5)
_cell_angle_beta 91.815(6)
_cell_angle_gamma 95.593(6)
_cell_formula_units_Z 2
_cell_length_a 14.284(2)
_cell_length_b 14.674(2)
_cell_length_c 19.778(3)
_cell_measurement_reflns_used 9567
_cell_measurement_temperature 100(2)
_cell_measurement_theta_max 27.90
_cell_measurement_theta_min 2.41
_cell_volume 3894.9(10)
_computing_cell_refinement 'SAINT v8.37A (Bruker, 2015)'
_computing_data_reduction 'SAINT v8.37A (Bruker, 2015)'
_computing_molecular_graphics 'Olex2 (Dolomanov et al., 2009)'
_computing_publication_material 'Olex2 (Dolomanov et al., 2009)'
_computing_structure_refinement 'ShelXL (Sheldrick, 2015)'
_computing_structure_solution 'XT (Sheldrick, 2015)'
_diffrn_ambient_temperature 99.85
_diffrn_detector 'Bruker APEX2 area detector'
_diffrn_detector_area_resol_mean 7.9
_diffrn_detector_type 'CCD area detector'
_diffrn_measured_fraction_theta_full 0.999
_diffrn_measured_fraction_theta_max 0.999
_diffrn_measurement_device 'three-circle diffractometer'
_diffrn_measurement_device_type 'Bruker APEX-II CCD'
_diffrn_measurement_method '\f and \w scans'
_diffrn_radiation_monochromator 'mirror optics'
_diffrn_radiation_probe x-ray
_diffrn_radiation_type MoK\a
_diffrn_radiation_wavelength 0.71073
_diffrn_reflns_av_R_equivalents 0.0596
_diffrn_reflns_av_unetI/netI 0.0325
_diffrn_reflns_Laue_measured_fraction_full 0.999
_diffrn_reflns_Laue_measured_fraction_max 0.999
_diffrn_reflns_limit_h_max 17
_diffrn_reflns_limit_h_min -17
_diffrn_reflns_limit_k_max 18
_diffrn_reflns_limit_k_min -18
_diffrn_reflns_limit_l_max 24
_diffrn_reflns_limit_l_min -24
_diffrn_reflns_number 133430
_diffrn_reflns_point_group_measured_fraction_full 0.999
_diffrn_reflns_point_group_measured_fraction_max 0.999
_diffrn_reflns_theta_full 25.242
_diffrn_reflns_theta_max 26.373
_diffrn_reflns_theta_min 2.196
_diffrn_source 'microfocus sealed X-ray tube'
_diffrn_source_type 'Incoatec I\ms'
_diffrn_standards_number 0
_exptl_absorpt_coefficient_mu 2.420
_exptl_absorpt_correction_T_max 0.7456
_exptl_absorpt_correction_T_min 0.5133
_exptl_absorpt_correction_type multi-scan
_exptl_absorpt_process_details
;
SADABS-2016/2 (Bruker,2016/2) was used for absorption correction.
wR2(int) was 0.1385 before and 0.0691 after correction.
The Ratio of minimum to maximum transmission is 0.6884.
The \l/2 correction factor is Not present.
;
_exptl_crystal_colour blue
_exptl_crystal_colour_primary blue
_exptl_crystal_density_diffrn 1.561
_exptl_crystal_description Tetragonal
_exptl_crystal_F_000 1862
_exptl_crystal_size_max 0.346
_exptl_crystal_size_mid 0.262
_exptl_crystal_size_min 0.091
_refine_diff_density_max 1.504
_refine_diff_density_min -1.656
_refine_diff_density_rms 0.112
_refine_ls_extinction_method none
_refine_ls_goodness_of_fit_ref 1.043
_refine_ls_hydrogen_treatment mixed
_refine_ls_matrix_type full
_refine_ls_number_parameters 823
_refine_ls_number_reflns 15918
_refine_ls_number_restraints 48
_refine_ls_restrained_S_all 1.042
_refine_ls_R_factor_all 0.0617
_refine_ls_R_factor_gt 0.0493
_refine_ls_shift/su_max 0.001
_refine_ls_shift/su_mean 0.000
_refine_ls_structure_factor_coef Fsqd
_refine_ls_weighting_details 'w=1/[\s^2^(Fo^2^)+(0.0482P)^2^+18.1533P] where P=(Fo^2^+2Fc^2^)/3'
_refine_ls_weighting_scheme calc
_refine_ls_wR_factor_gt 0.1175
_refine_ls_wR_factor_ref 0.1259
_reflns_Friedel_coverage 0.000
_reflns_number_gt 13431
_reflns_number_total 15918
_reflns_threshold_expression 'I > 2\s(I)'
_cod_data_source_file c9dt03484f2.cif
_cod_data_source_block p-1
_cod_depositor_comments 'Adding full bibliography for 7703093--7703095.cif.'
_cod_original_cell_volume 3895.0(10)
_cod_database_code 7703095
_shelxl_version_number 2014-3
_shelx_space_group_comment
;
The symmetry employed for this shelxl refinement is uniquely defined
by the following loop, which should always be used as a source of
symmetry information in preference to the above space-group names.
They are only intended as comments.
;
_shelx_estimated_absorpt_t_max 0.810
_shelx_estimated_absorpt_t_min 0.488
_olex2_refinement_description
;
1. Fixed Uiso
 At 1.2 times of:
  All C(H) groups, All C(H,H) groups
 At 1.5 times of:
  All C(H,H,H) groups, All O(H) groups, All O(H,H) groups
2. Rigid bond restraints
 C64, C65, C66, C67, C68, C69
 with sigma for 1-2 distances of 0.01 and sigma for 1-3 distances of 0.01
3. Uiso/Uaniso restraints and constraints
C64 \\sim C65 \\sim C66 \\sim C67 \\sim C68 \\sim C69: within 1.5A with sigma
of 0.04 and sigma for terminal atoms of 0.08
Uanis(C29) = Uanis(C34) = Uanis(C33) = Uanis(C32) = Uanis(C31) = Uanis(C30)
Uanis(C4) = Uanis(C5) = Uanis(C6) = Uanis(C7) = Uanis(C8) = Uanis(C9)
Uanis(C39) = Uanis(C44) = Uanis(C43) = Uanis(C42) = Uanis(C41) = Uanis(C40)
Uanis(C14) = Uanis(C19) = Uanis(C18) = Uanis(C17) = Uanis(C16) = Uanis(C15)
Uanis(O8) = Uanis(O5)
Uanis(C77) = Uanis(C76)
Uanis(C29) = Uanis(C30) = Uanis(C31) = Uanis(C32) = Uanis(C33) = Uanis(C34)
Uanis(C20) = Uanis(C25) = Uanis(C24) = Uanis(C23) = Uanis(C22) = Uanis(C21)
Uanis(C45) = Uanis(C46) = Uanis(C47) = Uanis(C48) = Uanis(C49) = Uanis(C50)
4.a Free rotating group:
 O9(H9A,H9B)
4.b Rotating group:
 O4(H4A,H4B)
4.c Secondary CH2 refined with riding coordinates:
 C3(H3A,H3B), C13(H13A,H13B), C38(H38A,H38B), C53(H53A,H53B), C28(H28A,H28B),
 C63(H63A,H63B)
4.d Aromatic/amide H refined with riding coordinates:
 C2(H2), C12(H12), C52(H52), C62(H62), C71(H71), C25(H25), C75(H75), C50(H50),
 C21(H21), C37(H37), C46(H46), C24(H24), C19(H19), C74(H74), C9(H9), C5(H5),
 C15(H15), C18(H18), C40(H40), C27(H27), C44(H44), C72(H72), C47(H47), C22(H22),
  C48(H48), C49(H49), C16(H16), C41(H41), C73(H73), C23(H23), C7(H7), C17(H17),
 C8(H8), C42(H42), C43(H43), C34(H34), C6(H6), C30(H30), C33(H33), C32(H32),
 C31(H31), C65(H65), C69(H69), C66(H66), C67(H67), C68(H68), C55(H55), C59(H59),
  C57(H57), C56(H56), C58(H58)
4.e Idealised Me refined as rotating group:
 C76(H76A,H76B,H76C), C77(H77A,H77B,H77C)
4.f Idealised tetrahedral OH refined as rotating group:
 O5(H5A), O8(H8A)
;
_olex2_submission_special_instructions 'No special instructions were received'

loop_
_space_group_symop_operation_xyz
'x, y, z'
'-x, -y, -z'

loop_
_atom_site_label
_atom_site_type_symbol
_atom_site_fract_x
_atom_site_fract_y
_atom_site_fract_z
_atom_site_U_iso_or_equiv
_atom_site_adp_type
_atom_site_occupancy
_atom_site_site_symmetry_order
_atom_site_calc_flag
_atom_site_refinement_flags_posn
_atom_site_refinement_flags_adp
Br1 Br 0.27133(3) 0.19690(3) 0.15981(2) 0.01817(9) Uani 1 1 d . .
Cu3 Cu 0.55645(3) 0.22586(3) 0.18255(2) 0.01251(10) Uani 1 1 d . .
Cu1 Cu 0.35358(3) 0.08268(3) 0.21984(2) 0.01291(10) Uani 1 1 d . .
Cu2 Cu 0.36460(3) 0.31254(3) 0.28726(2) 0.01378(10) Uani 1 1 d . .
O2 O 0.49830(17) 0.31619(18) 0.26172(14) 0.0150(5) Uani 1 1 d . .
O3 O 0.48554(17) 0.11124(18) 0.19444(14) 0.0140(5) Uani 1 1 d . .
O1 O 0.36355(17) 0.19258(18) 0.31101(13) 0.0132(5) Uani 1 1 d . .
O4 O 0.47006(19) 0.2348(2) 0.08893(15) 0.0210(6) Uani 1 1 d . .
H4A H 0.4089 0.2291 0.0963 0.032 Uiso 1 1 d GR .
H4B H 0.4751 0.1840 0.0501 0.032 Uiso 1 1 d GR .
N16 N 0.3643(2) -0.0402(2) 0.14252(16) 0.0150(6) Uani 1 1 d . .
N1 N 0.2580(2) 0.0287(2) 0.27002(17) 0.0161(6) Uani 1 1 d . .
N13 N 0.6347(2) 0.1291(2) 0.12702(17) 0.0154(6) Uani 1 1 d . .
N7 N 0.3815(2) 0.4441(2) 0.28182(18) 0.0184(7) Uani 1 1 d . .
N4 N 0.2500(2) 0.3268(2) 0.34158(17) 0.0157(6) Uani 1 1 d . .
N10 N 0.6422(2) 0.3426(2) 0.18994(16) 0.0152(6) Uani 1 1 d . .
N5 N 0.1824(2) 0.3847(2) 0.35202(17) 0.0160(6) Uani 1 1 d . .
N3 N 0.1636(2) -0.0535(2) 0.31338(17) 0.0173(7) Uani 1 1 d . .
N6 N 0.1208(2) 0.3503(2) 0.38957(17) 0.0170(7) Uani 1 1 d . .
N15 N 0.7256(2) 0.0401(2) 0.06071(17) 0.0167(6) Uani 1 1 d . .
N18 N 0.3615(2) -0.1797(2) 0.06584(17) 0.0185(7) Uani 1 1 d . .
N17 N 0.3063(2) -0.1159(2) 0.10371(17) 0.0183(7) Uani 1 1 d . .
N2 N 0.2069(2) -0.0565(2) 0.25392(17) 0.0183(7) Uani 1 1 d . .
N12 N 0.7440(2) 0.4559(2) 0.18703(17) 0.0155(6) Uani 1 1 d . .
N14 N 0.7063(2) 0.1314(2) 0.08690(17) 0.0174(7) Uani 1 1 d . .
N11 N 0.7150(2) 0.3621(2) 0.15494(17) 0.0170(6) Uani 1 1 d . .
N9 N 0.3805(2) 0.5735(3) 0.2587(2) 0.0240(7) Uani 1 1 d . .
N8 N 0.3243(2) 0.5015(2) 0.2680(2) 0.0230(7) Uani 1 1 d . .
C51 C 0.6091(3) 0.0375(3) 0.1265(2) 0.0149(7) Uani 1 1 d . .
C61 C 0.4548(3) -0.0555(3) 0.12910(19) 0.0146(7) Uani 1 1 d . .
C1 C 0.2478(2) 0.0840(3) 0.3385(2) 0.0152(7) Uani 1 1 d . .
C10 C 0.3014(2) 0.1841(3) 0.36459(19) 0.0141(7) Uani 1 1 d . .
C35 C 0.5453(2) 0.4132(3) 0.2895(2) 0.0141(7) Uani 1 1 d . .
C11 C 0.2316(2) 0.2575(3) 0.37170(19) 0.0147(7) Uani 1 1 d . .
C2 C 0.1864(3) 0.0312(3) 0.3666(2) 0.0181(8) Uani 1 1 d . .
H2 H 0.1645 0.0501 0.4134 0.022 Uiso 1 1 calc R .
C12 C 0.1475(3) 0.2719(3) 0.4032(2) 0.0185(8) Uani 1 1 d . .
H12 H 0.1154 0.2351 0.4288 0.022 Uiso 1 1 calc R .
C36 C 0.6256(2) 0.4230(3) 0.2433(2) 0.0151(7) Uani 1 1 d . .
C60 C 0.5292(2) 0.0241(3) 0.17215(19) 0.0129(7) Uani 1 1 d . .
C52 C 0.6679(3) -0.0209(3) 0.0839(2) 0.0183(8) Uani 1 1 d . .
H52 H 0.6682 -0.0889 0.0730 0.022 Uiso 1 1 calc R .
C20 C 0.3565(3) 0.2035(3) 0.4367(2) 0.0222(3) Uani 1 1 d . .
C70 C 0.5685(2) 0.0000(3) 0.2373(2) 0.0147(7) Uani 1 1 d . .
C3 C 0.0980(3) -0.1372(3) 0.3138(2) 0.0212(8) Uani 1 1 d . .
H3A H 0.0818 -0.1293 0.3635 0.025 Uiso 1 1 calc R .
H3B H 0.1290 -0.1972 0.2957 0.025 Uiso 1 1 calc R .
C26 C 0.4728(3) 0.4786(3) 0.2813(2) 0.0164(7) Uani 1 1 d . .
C45 C 0.5865(3) 0.4328(3) 0.3660(2) 0.0232(3) Uani 1 1 d . .
C62 C 0.4540(3) -0.1451(3) 0.0792(2) 0.0186(8) Uani 1 1 d . .
H62 H 0.5065 -0.1762 0.0585 0.022 Uiso 1 1 calc R .
C71 C 0.5770(3) 0.0711(3) 0.3049(2) 0.0216(8) Uani 1 1 d . .
H71 H 0.5564 0.1327 0.3110 0.026 Uiso 1 1 calc R .
C39 C 0.9172(3) 0.4683(3) 0.1761(2) 0.0273(4) Uani 1 1 d . .
C4 C 0.0088(3) -0.1468(3) 0.2677(2) 0.0278(4) Uani 1 1 d . .
C25 C 0.3084(3) 0.2035(3) 0.4968(2) 0.0222(3) Uani 1 1 d . .
H25 H 0.2415 0.1925 0.4931 0.027 Uiso 1 1 calc R .
C75 C 0.5969(3) -0.0903(3) 0.2297(2) 0.0194(8) Uani 1 1 d . .
H75 H 0.5901 -0.1394 0.1841 0.023 Uiso 1 1 calc R .
C50 C 0.5743(3) 0.5147(3) 0.4224(2) 0.0232(3) Uani 1 1 d . .
H50 H 0.5374 0.5615 0.4150 0.028 Uiso 1 1 calc R .
C21 C 0.4534(3) 0.2239(3) 0.4433(2) 0.0222(3) Uani 1 1 d . .
H21 H 0.4864 0.2271 0.4031 0.027 Uiso 1 1 calc R .
C13 C 0.0314(3) 0.3935(3) 0.4073(2) 0.0207(8) Uani 1 1 d . .
H13A H 0.0321 0.4525 0.3932 0.025 Uiso 1 1 calc R .
H13B H 0.0250 0.4125 0.4596 0.025 Uiso 1 1 calc R .
C38 C 0.8247(3) 0.5019(3) 0.1606(2) 0.0190(8) Uani 1 1 d . .
H38A H 0.8285 0.5731 0.1832 0.023 Uiso 1 1 calc R .
H38B H 0.8140 0.4868 0.1082 0.023 Uiso 1 1 calc R .
C37 C 0.6911(3) 0.4971(3) 0.2423(2) 0.0166(7) Uani 1 1 d . .
H37 H 0.6980 0.5625 0.2733 0.020 Uiso 1 1 calc R .
C46 C 0.6417(3) 0.3653(3) 0.3777(2) 0.0232(3) Uani 1 1 d . .
H46 H 0.6513 0.3094 0.3388 0.028 Uiso 1 1 calc R .
C14 C -0.0509(3) 0.3212(3) 0.3681(2) 0.0249(4) Uani 1 1 d . .
C24 C 0.3574(3) 0.2193(3) 0.5621(2) 0.0222(3) Uani 1 1 d . .
H24 H 0.3240 0.2185 0.6027 0.027 Uiso 1 1 calc R .
C19 C -0.0878(3) 0.3220(3) 0.3025(2) 0.0249(4) Uani 1 1 d . .
H19 H -0.0635 0.3708 0.2837 0.030 Uiso 1 1 calc R .
C53 C 0.8040(3) 0.0173(3) 0.0131(2) 0.0197(8) Uani 1 1 d . .
H53A H 0.8241 0.0738 -0.0021 0.024 Uiso 1 1 calc R .
H53B H 0.7818 -0.0381 -0.0303 0.024 Uiso 1 1 calc R .
C74 C 0.6352(3) -0.1094(3) 0.2884(2) 0.0237(9) Uani 1 1 d . .
H74 H 0.6545 -0.1714 0.2828 0.028 Uiso 1 1 calc R .
C9 C -0.0133(3) -0.2270(3) 0.2070(2) 0.0278(4) Uani 1 1 d . .
H9 H 0.0281 -0.2757 0.1937 0.033 Uiso 1 1 calc R .
C5 C -0.0518(3) -0.0756(3) 0.2861(3) 0.0278(4) Uani 1 1 d . .
H5 H -0.0370 -0.0204 0.3278 0.033 Uiso 1 1 calc R .
C15 C -0.0880(3) 0.2506(3) 0.3957(2) 0.0249(4) Uani 1 1 d . .
H15 H -0.0642 0.2506 0.4411 0.030 Uiso 1 1 calc R .
C18 C -0.1601(3) 0.2520(3) 0.2641(2) 0.0249(4) Uani 1 1 d . .
H18 H -0.1850 0.2531 0.2193 0.030 Uiso 1 1 calc R .
C40 C 0.9815(3) 0.5287(3) 0.2298(2) 0.0273(4) Uani 1 1 d . .
H40 H 0.9667 0.5908 0.2581 0.033 Uiso 1 1 calc R .
C27 C 0.4731(3) 0.5628(3) 0.2659(2) 0.0223(8) Uani 1 1 d . .
H27 H 0.5261 0.6044 0.2614 0.027 Uiso 1 1 calc R .
C44 C 0.9400(3) 0.3774(3) 0.1360(2) 0.0273(4) Uani 1 1 d . .
H44 H 0.8962 0.3355 0.0993 0.033 Uiso 1 1 calc R .
C72 C 0.6156(3) 0.0512(3) 0.3631(2) 0.0270(9) Uani 1 1 d . .
H72 H 0.6217 0.0998 0.4090 0.032 Uiso 1 1 calc R .
C47 C 0.6826(3) 0.3786(3) 0.4449(2) 0.0232(3) Uani 1 1 d . .
H47 H 0.7196 0.3318 0.4522 0.028 Uiso 1 1 calc R .
C22 C 0.5029(3) 0.2397(3) 0.5083(2) 0.0222(3) Uani 1 1 d . .
H22 H 0.5696 0.2530 0.5121 0.027 Uiso 1 1 calc R .
C48 C 0.6696(3) 0.4616(3) 0.5023(2) 0.0232(3) Uani 1 1 d . .
H48 H 0.6972 0.4713 0.5488 0.028 Uiso 1 1 calc R .
C49 C 0.6160(3) 0.5288(3) 0.4904(2) 0.0232(3) Uani 1 1 d . .
H49 H 0.6074 0.5855 0.5289 0.028 Uiso 1 1 calc R .
C16 C -0.1598(3) 0.1797(3) 0.3575(2) 0.0249(4) Uani 1 1 d . .
H16 H -0.1842 0.1311 0.3765 0.030 Uiso 1 1 calc R .
C41 C 1.0684(3) 0.4982(3) 0.2423(2) 0.0273(4) Uani 1 1 d . .
H41 H 1.1124 0.5398 0.2790 0.033 Uiso 1 1 calc R .
C73 C 0.6454(3) -0.0382(3) 0.3553(2) 0.0268(9) Uani 1 1 d . .
H73 H 0.6726 -0.0508 0.3954 0.032 Uiso 1 1 calc R .
C23 C 0.4556(3) 0.2362(3) 0.5680(2) 0.0222(3) Uani 1 1 d . .
H23 H 0.4896 0.2453 0.6121 0.027 Uiso 1 1 calc R .
C7 C -0.1566(3) -0.1653(3) 0.1838(2) 0.0278(4) Uani 1 1 d . .
H7 H -0.2133 -0.1718 0.1553 0.033 Uiso 1 1 calc R .
C29 C 0.3356(4) 0.7395(4) 0.3052(3) 0.0407(5) Uani 1 1 d . .
C17 C -0.1957(3) 0.1805(3) 0.2914(2) 0.0249(4) Uani 1 1 d . .
H17 H -0.2446 0.1322 0.2650 0.030 Uiso 1 1 calc R .
C8 C -0.0964(3) -0.2362(3) 0.1652(3) 0.0278(4) Uani 1 1 d . .
H8 H -0.1116 -0.2915 0.1237 0.033 Uiso 1 1 calc R .
C42 C 1.0906(3) 0.4084(3) 0.2018(2) 0.0273(4) Uani 1 1 d . .
H42 H 1.1499 0.3884 0.2100 0.033 Uiso 1 1 calc R .
C43 C 1.0259(3) 0.3470(3) 0.1488(2) 0.0273(4) Uani 1 1 d . .
H43 H 1.0404 0.2844 0.1214 0.033 Uiso 1 1 calc R .
C34 C 0.2841(4) 0.7344(4) 0.3629(3) 0.0407(5) Uani 1 1 d . .
H34 H 0.2510 0.6745 0.3617 0.049 Uiso 1 1 calc R .
C28 C 0.3388(3) 0.6517(3) 0.2405(3) 0.0316(10) Uani 1 1 d . .
H28A H 0.2741 0.6275 0.2187 0.038 Uiso 1 1 calc R .
H28B H 0.3765 0.6699 0.2048 0.038 Uiso 1 1 calc R .
C6 C -0.1340(3) -0.0845(3) 0.2441(2) 0.0278(4) Uani 1 1 d . .
H6 H -0.1749 -0.0351 0.2568 0.033 Uiso 1 1 calc R .
C30 C 0.3837(4) 0.8273(4) 0.3071(3) 0.0407(5) Uani 1 1 d . .
H30 H 0.4181 0.8315 0.2677 0.049 Uiso 1 1 calc R .
C33 C 0.2811(4) 0.8164(4) 0.4216(3) 0.0407(5) Uani 1 1 d . .
H33 H 0.2455 0.8136 0.4607 0.049 Uiso 1 1 calc R .
C32 C 0.3313(3) 0.9036(4) 0.4226(3) 0.0407(5) Uani 1 1 d . .
H32 H 0.3302 0.9600 0.4631 0.049 Uiso 1 1 calc R .
C31 C 0.3813(4) 0.9088(4) 0.3670(3) 0.0407(5) Uani 1 1 d . .
H31 H 0.4151 0.9687 0.3688 0.049 Uiso 1 1 calc R .
Br2 Br 0.56455(5) 0.63350(4) 0.12351(3) 0.05503(17) Uani 1 1 d . .
Br3 Br 0.05144(3) 0.17414(3) 0.54417(2) 0.02988(11) Uani 1 1 d . .
O6 O 0.1977(3) 0.2861(2) 0.6943(2) 0.0311(7) Uani 1 1 d . .
O5 O 0.0484(3) 0.4066(3) 0.5792(2) 0.0511(7) Uani 1 1 d . .
H5A H 0.0384 0.3480 0.5763 0.077 Uiso 1 1 calc GR .
C76 C 0.1449(4) 0.4383(5) 0.5948(4) 0.0544(11) Uani 1 1 d . .
H76A H 0.1605 0.4523 0.6461 0.082 Uiso 1 1 calc GR .
H76B H 0.1601 0.4972 0.5824 0.082 Uiso 1 1 calc GR .
H76C H 0.1816 0.3876 0.5670 0.082 Uiso 1 1 calc GR .
O9 O 0.4887(3) 0.4021(3) 0.0541(2) 0.0501(10) Uani 1 1 d . .
H9A H 0.5096 0.4622 0.0774 0.075 Uiso 1 1 d G .
H9B H 0.4661 0.3975 0.0116 0.075 Uiso 1 1 d G .
O7 O 0.1490(3) -0.0300(4) 0.5289(3) 0.0511(11) Uani 1 1 d . .
O8 O 0.3245(3) 0.2390(3) -0.0464(2) 0.0511(7) Uani 1 1 d . .
H8A H 0.3598 0.2707 -0.0661 0.077 Uiso 1 1 calc GR .
C77 C 0.2719(4) 0.2989(5) -0.0012(4) 0.0544(11) Uani 1 1 d . .
H77A H 0.2724 0.3592 -0.0124 0.082 Uiso 1 1 calc GR .
H77B H 0.2979 0.3133 0.0481 0.082 Uiso 1 1 calc GR .
H77C H 0.2070 0.2678 -0.0061 0.082 Uiso 1 1 calc GR .
C63 C 0.3218(3) -0.2707(3) 0.0109(2) 0.0239(9) Uani 1 1 d . .
H63A H 0.3744 -0.3070 -0.0106 0.029 Uiso 1 1 calc R .
H63B H 0.2879 -0.2547 -0.0275 0.029 Uiso 1 1 calc R .
H6A H 0.189(4) 0.254(4) 0.718(3) 0.040(17) Uiso 1 1 d . .
H6B H 0.164(4) 0.256(5) 0.658(4) 0.046(18) Uiso 1 1 d . .
H7A H 0.128(3) 0.021(4) 0.540(3) 0.018(12) Uiso 1 1 d . .
H7B H 0.101(7) -0.070(7) 0.514(5) 0.10(3) Uiso 1 1 d . .
C64 C 0.2555(3) -0.3355(3) 0.0372(2) 0.0233(8) Uani 1 1 d . U
C65 C 0.1617(4) -0.3202(4) 0.0431(3) 0.0521(15) Uani 1 1 d . U
H65 H 0.1416 -0.2638 0.0362 0.062 Uiso 1 1 calc R .
C69 C 0.2826(4) -0.4140(5) 0.0511(4) 0.0592(18) Uani 1 1 d . U
H69 H 0.3465 -0.4270 0.0481 0.071 Uiso 1 1 calc R .
C66 C 0.0973(5) -0.3845(6) 0.0588(4) 0.078(2) Uani 1 1 d . U
H66 H 0.0326 -0.3743 0.0594 0.094 Uiso 1 1 calc R .
C67 C 0.1235(7) -0.4603(8) 0.0730(4) 0.093(3) Uani 1 1 d . U
H67 H 0.0783 -0.5034 0.0851 0.112 Uiso 1 1 calc R .
C68 C 0.2143(7) -0.4765(7) 0.0702(5) 0.100(3) Uani 1 1 d . U
H68 H 0.2332 -0.5307 0.0812 0.120 Uiso 1 1 calc R .
C54 C 0.8869(3) -0.0075(3) 0.0498(2) 0.0233(9) Uani 1 1 d . .
C55 C 0.9170(3) -0.0989(4) 0.0197(3) 0.0351(11) Uani 1 1 d . .
H55 H 0.8836 -0.1436 -0.0220 0.042 Uiso 1 1 calc R .
C59 C 0.9349(3) 0.0570(4) 0.1101(3) 0.0398(12) Uani 1 1 d . .
H59 H 0.9152 0.1193 0.1314 0.048 Uiso 1 1 calc R .
C57 C 1.0412(4) -0.0623(5) 0.1080(3) 0.0510(16) Uani 1 1 d . .
H57 H 1.0943 -0.0814 0.1279 0.061 Uiso 1 1 calc R .
C56 C 0.9939(4) -0.1252(5) 0.0493(3) 0.0466(15) Uani 1 1 d . .
H56 H 1.0133 -0.1878 0.0283 0.056 Uiso 1 1 calc R .
C58 C 1.0155(4) 0.0290(6) 0.1405(3) 0.0562(18) Uani 1 1 d . .
H58 H 1.0503 0.0725 0.1821 0.067 Uiso 1 1 calc R .

loop_
_atom_site_aniso_label
_atom_site_aniso_U_11
_atom_site_aniso_U_22
_atom_site_aniso_U_33
_atom_site_aniso_U_23
_atom_site_aniso_U_13
_atom_site_aniso_U_12
Br1 0.01611(18) 0.01988(19) 0.01724(18) 0.00402(15) -0.00062(14) 0.00380(14)
Cu3 0.0117(2) 0.0104(2) 0.0137(2) 0.00069(17) 0.00528(16) 0.00259(16)
Cu1 0.0109(2) 0.0131(2) 0.0130(2) 0.00128(17) 0.00463(16) 0.00235(16)
Cu2 0.0107(2) 0.0135(2) 0.0164(2) 0.00302(17) 0.00452(16) 0.00342(16)
O2 0.0131(12) 0.0104(12) 0.0184(13) -0.0001(10) 0.0044(10) 0.0015(10)
O3 0.0131(12) 0.0103(12) 0.0169(13) 0.0009(10) 0.0045(10) 0.0045(10)
O1 0.0102(12) 0.0176(13) 0.0124(12) 0.0045(10) 0.0068(9) 0.0036(10)
O4 0.0193(14) 0.0259(15) 0.0179(14) 0.0061(12) 0.0056(11) 0.0058(11)
N16 0.0144(15) 0.0141(15) 0.0139(15) 0.0016(12) 0.0018(12) 0.0005(12)
N1 0.0127(15) 0.0177(16) 0.0180(16) 0.0053(13) 0.0032(12) 0.0034(12)
N13 0.0124(15) 0.0157(15) 0.0180(16) 0.0042(13) 0.0077(12) 0.0038(12)
N7 0.0137(15) 0.0161(16) 0.0256(18) 0.0064(14) 0.0023(13) 0.0044(12)
N4 0.0124(15) 0.0176(16) 0.0154(15) 0.0016(13) 0.0024(12) 0.0064(12)
N10 0.0137(15) 0.0160(15) 0.0140(15) 0.0012(12) 0.0052(12) 0.0044(12)
N5 0.0125(15) 0.0184(16) 0.0174(16) 0.0045(13) 0.0051(12) 0.0061(12)
N3 0.0122(15) 0.0238(17) 0.0177(16) 0.0086(14) 0.0057(12) 0.0025(13)
N6 0.0136(15) 0.0203(16) 0.0186(16) 0.0062(13) 0.0074(12) 0.0081(13)
N15 0.0154(15) 0.0184(16) 0.0164(16) 0.0037(13) 0.0084(12) 0.0075(12)
N18 0.0240(17) 0.0143(16) 0.0130(15) -0.0016(13) 0.0040(13) 0.0030(13)
N17 0.0176(16) 0.0174(16) 0.0166(16) 0.0011(13) 0.0031(13) 0.0012(13)
N2 0.0166(16) 0.0188(16) 0.0193(16) 0.0058(13) 0.0060(13) 0.0013(13)
N12 0.0134(15) 0.0149(15) 0.0176(16) 0.0046(13) 0.0030(12) 0.0010(12)
N14 0.0161(15) 0.0171(16) 0.0186(16) 0.0034(13) 0.0096(13) 0.0059(12)
N11 0.0151(15) 0.0161(16) 0.0182(16) 0.0039(13) 0.0039(12) -0.0014(12)
N9 0.0212(17) 0.0223(18) 0.032(2) 0.0115(15) 0.0051(15) 0.0085(14)
N8 0.0176(17) 0.0204(17) 0.034(2) 0.0114(15) 0.0042(14) 0.0064(13)
C51 0.0134(17) 0.0147(17) 0.0147(17) 0.0020(14) 0.0022(14) 0.0014(14)
C61 0.0159(18) 0.0145(17) 0.0127(17) 0.0027(14) 0.0047(14) 0.0038(14)
C1 0.0113(17) 0.0198(19) 0.0164(18) 0.0064(15) 0.0030(14) 0.0083(14)
C10 0.0093(16) 0.0177(18) 0.0156(18) 0.0044(14) 0.0065(13) 0.0056(14)
C35 0.0125(17) 0.0100(16) 0.0172(18) 0.0005(14) 0.0061(14) 0.0009(13)
C11 0.0102(17) 0.0191(18) 0.0129(17) 0.0024(14) 0.0010(13) 0.0030(14)
C2 0.0143(18) 0.024(2) 0.0175(19) 0.0068(16) 0.0065(14) 0.0053(15)
C12 0.0165(18) 0.024(2) 0.0194(19) 0.0103(16) 0.0091(15) 0.0101(15)
C36 0.0112(17) 0.0167(18) 0.0167(18) 0.0035(15) 0.0024(14) 0.0042(14)
C60 0.0128(17) 0.0112(17) 0.0142(17) 0.0016(14) 0.0059(14) 0.0050(13)
C52 0.0186(19) 0.0154(18) 0.0208(19) 0.0043(15) 0.0066(15) 0.0055(15)
C20 0.0249(9) 0.0225(8) 0.0187(8) 0.0043(6) 0.0018(7) 0.0084(6)
C70 0.0102(16) 0.0166(18) 0.0165(18) 0.0036(15) 0.0055(14) 0.0024(13)
C3 0.0193(19) 0.021(2) 0.026(2) 0.0125(17) 0.0026(16) -0.0014(15)
C26 0.0154(18) 0.0142(18) 0.0167(18) 0.0004(15) 0.0038(14) 0.0035(14)
C45 0.0232(8) 0.0225(8) 0.0212(8) 0.0031(7) 0.0023(7) 0.0033(7)
C62 0.0177(19) 0.0168(18) 0.0191(19) 0.0026(15) 0.0044(15) 0.0030(15)
C71 0.024(2) 0.020(2) 0.020(2) 0.0043(16) 0.0036(16) 0.0056(16)
C39 0.0190(8) 0.0358(10) 0.0289(9) 0.0138(8) 0.0037(7) 0.0000(7)
C4 0.0212(8) 0.0328(10) 0.0326(10) 0.0149(8) 0.0059(7) 0.0018(7)
C25 0.0249(9) 0.0225(8) 0.0187(8) 0.0043(6) 0.0018(7) 0.0084(6)
C75 0.0189(19) 0.0199(19) 0.0199(19) 0.0058(16) 0.0072(15) 0.0063(15)
C50 0.0232(8) 0.0225(8) 0.0212(8) 0.0031(7) 0.0023(7) 0.0033(7)
C21 0.0249(9) 0.0225(8) 0.0187(8) 0.0043(6) 0.0018(7) 0.0084(6)
C13 0.0134(18) 0.022(2) 0.026(2) 0.0028(16) 0.0098(15) 0.0127(15)
C38 0.0155(18) 0.0196(19) 0.023(2) 0.0085(16) 0.0055(15) 0.0010(15)
C37 0.0160(18) 0.0146(18) 0.0161(18) 0.0003(14) 0.0040(14) 0.0026(14)
C46 0.0232(8) 0.0225(8) 0.0212(8) 0.0031(7) 0.0023(7) 0.0033(7)
C14 0.0187(8) 0.0276(9) 0.0299(9) 0.0098(7) 0.0053(7) 0.0075(7)
C24 0.0249(9) 0.0225(8) 0.0187(8) 0.0043(6) 0.0018(7) 0.0084(6)
C19 0.0187(8) 0.0276(9) 0.0299(9) 0.0098(7) 0.0053(7) 0.0075(7)
C53 0.0166(19) 0.026(2) 0.0179(19) 0.0062(16) 0.0127(15) 0.0110(16)
C74 0.021(2) 0.022(2) 0.031(2) 0.0115(18) 0.0062(17) 0.0090(16)
C9 0.0212(8) 0.0328(10) 0.0326(10) 0.0149(8) 0.0059(7) 0.0018(7)
C5 0.0212(8) 0.0328(10) 0.0326(10) 0.0149(8) 0.0059(7) 0.0018(7)
C15 0.0187(8) 0.0276(9) 0.0299(9) 0.0098(7) 0.0053(7) 0.0075(7)
C18 0.0187(8) 0.0276(9) 0.0299(9) 0.0098(7) 0.0053(7) 0.0075(7)
C40 0.0190(8) 0.0358(10) 0.0289(9) 0.0138(8) 0.0037(7) 0.0000(7)
C27 0.0183(19) 0.0181(19) 0.030(2) 0.0060(17) 0.0052(16) 0.0044(15)
C44 0.0190(8) 0.0358(10) 0.0289(9) 0.0138(8) 0.0037(7) 0.0000(7)
C72 0.030(2) 0.029(2) 0.018(2) 0.0021(17) 0.0046(17) 0.0062(18)
C47 0.0232(8) 0.0225(8) 0.0212(8) 0.0031(7) 0.0023(7) 0.0033(7)
C22 0.0249(9) 0.0225(8) 0.0187(8) 0.0043(6) 0.0018(7) 0.0084(6)
C48 0.0232(8) 0.0225(8) 0.0212(8) 0.0031(7) 0.0023(7) 0.0033(7)
C49 0.0232(8) 0.0225(8) 0.0212(8) 0.0031(7) 0.0023(7) 0.0033(7)
C16 0.0187(8) 0.0276(9) 0.0299(9) 0.0098(7) 0.0053(7) 0.0075(7)
C41 0.0190(8) 0.0358(10) 0.0289(9) 0.0138(8) 0.0037(7) 0.0000(7)
C73 0.024(2) 0.036(2) 0.024(2) 0.0123(19) 0.0028(17) 0.0075(18)
C23 0.0249(9) 0.0225(8) 0.0187(8) 0.0043(6) 0.0018(7) 0.0084(6)
C7 0.0212(8) 0.0328(10) 0.0326(10) 0.0149(8) 0.0059(7) 0.0018(7)
C29 0.0307(11) 0.0312(10) 0.0612(14) 0.0154(10) -0.0090(9) 0.0117(8)
C17 0.0187(8) 0.0276(9) 0.0299(9) 0.0098(7) 0.0053(7) 0.0075(7)
C8 0.0212(8) 0.0328(10) 0.0326(10) 0.0149(8) 0.0059(7) 0.0018(7)
C42 0.0190(8) 0.0358(10) 0.0289(9) 0.0138(8) 0.0037(7) 0.0000(7)
C43 0.0190(8) 0.0358(10) 0.0289(9) 0.0138(8) 0.0037(7) 0.0000(7)
C34 0.0307(11) 0.0312(10) 0.0612(14) 0.0154(10) -0.0090(9) 0.0117(8)
C28 0.028(2) 0.029(2) 0.047(3) 0.021(2) 0.008(2) 0.0146(19)
C6 0.0212(8) 0.0328(10) 0.0326(10) 0.0149(8) 0.0059(7) 0.0018(7)
C30 0.0307(11) 0.0312(10) 0.0612(14) 0.0154(10) -0.0090(9) 0.0117(8)
C33 0.0307(11) 0.0312(10) 0.0612(14) 0.0154(10) -0.0090(9) 0.0117(8)
C32 0.0307(11) 0.0312(10) 0.0612(14) 0.0154(10) -0.0090(9) 0.0117(8)
C31 0.0307(11) 0.0312(10) 0.0612(14) 0.0154(10) -0.0090(9) 0.0117(8)
Br2 0.0808(5) 0.0385(3) 0.0404(3) 0.0060(2) 0.0066(3) 0.0043(3)
Br3 0.0309(2) 0.0315(2) 0.0293(2) 0.01340(19) 0.00709(18) -0.00024(18)
O6 0.038(2) 0.0261(17) 0.0276(18) 0.0082(15) 0.0071(15) -0.0017(14)
O5 0.0575(18) 0.0340(14) 0.0584(18) 0.0111(13) -0.0073(14) 0.0075(13)
C76 0.049(2) 0.058(3) 0.056(3) 0.017(2) 0.006(2) 0.007(2)
O9 0.070(3) 0.038(2) 0.048(2) 0.0288(19) -0.011(2) -0.0067(19)
O7 0.034(2) 0.048(3) 0.063(3) 0.007(2) 0.0020(19) 0.007(2)
O8 0.0575(18) 0.0340(14) 0.0584(18) 0.0111(13) -0.0073(14) 0.0075(13)
C77 0.049(2) 0.058(3) 0.056(3) 0.017(2) 0.006(2) 0.007(2)
C63 0.035(2) 0.0161(19) 0.0144(19) -0.0025(16) 0.0028(17) -0.0020(17)
C64 0.026(2) 0.023(2) 0.0144(19) -0.0001(16) -0.0008(16) -0.0060(16)
C65 0.031(3) 0.047(3) 0.055(4) -0.015(3) 0.016(2) -0.003(2)
C69 0.045(3) 0.056(4) 0.089(5) 0.051(4) -0.029(3) -0.015(3)
C66 0.053(4) 0.100(5) 0.042(4) -0.022(3) 0.028(3) -0.033(3)
C67 0.096(5) 0.129(7) 0.040(4) 0.036(4) -0.011(4) -0.078(5)
C68 0.116(6) 0.093(6) 0.113(7) 0.086(6) -0.049(5) -0.052(5)
C54 0.0157(19) 0.036(2) 0.023(2) 0.0139(18) 0.0115(16) 0.0091(17)
C55 0.027(2) 0.046(3) 0.044(3) 0.024(2) 0.019(2) 0.018(2)
C59 0.024(2) 0.064(4) 0.028(2) 0.013(2) 0.0027(19) 0.001(2)
C57 0.029(3) 0.095(5) 0.054(4) 0.052(4) 0.023(3) 0.023(3)
C56 0.035(3) 0.071(4) 0.056(4) 0.042(3) 0.021(3) 0.031(3)
C58 0.035(3) 0.106(6) 0.027(3) 0.029(3) -0.001(2) -0.019(3)

loop_
_atom_type_symbol
_atom_type_description
_atom_type_scat_dispersion_real
_atom_type_scat_dispersion_imag
_atom_type_scat_source
C C 0.0033 0.0016 'International Tables Vol C Tables 4.2.6.8 and 6.1.1.4'
H H 0.0000 0.0000 'International Tables Vol C Tables 4.2.6.8 and 6.1.1.4'
Br Br -0.2901 2.4595 'International Tables Vol C Tables 4.2.6.8 and 6.1.1.4'
Cu Cu 0.3201 1.2651 'International Tables Vol C Tables 4.2.6.8 and 6.1.1.4'
N N 0.0061 0.0033 'International Tables Vol C Tables 4.2.6.8 and 6.1.1.4'
O O 0.0106 0.0060 'International Tables Vol C Tables 4.2.6.8 and 6.1.1.4'

loop_
_geom_angle_atom_site_label_1
_geom_angle_atom_site_label_2
_geom_angle_atom_site_label_3
_geom_angle
Cu1 Br1 Cu2 71.775(19)
O2 Cu3 O4 100.36(11)
O2 Cu3 N10 82.94(11)
O3 Cu3 O2 93.23(10)
O3 Cu3 O4 98.68(11)
O3 Cu3 N10 167.70(12)
N13 Cu3 O2 163.03(12)
N13 Cu3 O3 82.41(12)
N13 Cu3 O4 96.51(12)
N13 Cu3 N10 97.86(13)
N10 Cu3 O4 93.51(12)
O3 Cu1 Br1 97.37(7)
O1 Cu1 Br1 87.08(8)
O1 Cu1 O3 95.07(10)
N16 Cu1 Br1 106.85(9)
N16 Cu1 O3 80.78(11)
N16 Cu1 O1 165.81(12)
N1 Cu1 Br1 107.99(9)
N1 Cu1 O3 154.17(12)
N1 Cu1 O1 81.71(12)
N1 Cu1 N16 96.08(13)
O2 Cu2 Br1 102.01(8)
O1 Cu2 Br1 85.41(8)
O1 Cu2 O2 95.24(10)
O1 Cu2 N4 82.80(12)
N7 Cu2 Br1 106.19(10)
N7 Cu2 O2 81.34(12)
N7 Cu2 O1 168.33(13)
N7 Cu2 N4 97.17(13)
N4 Cu2 Br1 94.74(9)
N4 Cu2 O2 162.94(12)
Cu3 O2 Cu2 129.15(13)
C35 O2 Cu3 116.1(2)
C35 O2 Cu2 110.8(2)
Cu3 O3 Cu1 133.67(13)
C60 O3 Cu3 116.1(2)
C60 O3 Cu1 109.6(2)
Cu2 O1 Cu1 107.76(12)
C10 O1 Cu1 117.1(2)
C10 O1 Cu2 115.6(2)
N17 N16 Cu1 136.4(2)
N17 N16 C61 110.5(3)
C61 N16 Cu1 112.8(2)
N2 N1 Cu1 133.2(3)
N2 N1 C1 110.9(3)
C1 N1 Cu1 115.5(3)
N14 N13 Cu3 134.5(3)
N14 N13 C51 110.7(3)
C51 N13 Cu3 114.8(2)
N8 N7 Cu2 134.1(3)
N8 N7 C26 111.3(3)
C26 N7 Cu2 113.7(2)
N5 N4 Cu2 135.5(3)
N5 N4 C11 111.0(3)
C11 N4 Cu2 113.4(2)
N11 N10 Cu3 135.1(2)
N11 N10 C36 110.5(3)
C36 N10 Cu3 114.5(2)
N4 N5 N6 105.0(3)
N2 N3 C2 112.3(3)
N2 N3 C3 119.5(3)
C2 N3 C3 128.2(3)
N5 N6 C12 112.4(3)
N5 N6 C13 120.4(3)
C12 N6 C13 127.1(3)
N14 N15 C52 112.2(3)
N14 N15 C53 119.2(3)
C52 N15 C53 128.5(3)
N17 N18 C62 112.0(3)
N17 N18 C63 121.5(3)
C62 N18 C63 126.1(3)
N16 N17 N18 105.4(3)
N1 N2 N3 104.8(3)
N11 N12 C38 119.6(3)
N11 N12 C37 112.1(3)
C37 N12 C38 128.3(3)
N13 N14 N15 105.3(3)
N10 N11 N12 105.5(3)
N8 N9 C27 112.6(3)
N8 N9 C28 119.5(3)
C27 N9 C28 127.9(4)
N7 N8 N9 104.9(3)
N13 C51 C60 116.6(3)
N13 C51 C52 107.5(3)
C52 C51 C60 135.9(3)
N16 C61 C60 116.1(3)
N16 C61 C62 107.8(3)
C62 C61 C60 136.0(3)
N1 C1 C10 117.0(3)
N1 C1 C2 107.1(3)
C2 C1 C10 135.8(3)
O1 C10 C1 108.2(3)
O1 C10 C11 107.6(3)
O1 C10 C20 110.9(3)
C1 C10 C11 108.3(3)
C1 C10 C20 111.5(3)
C11 C10 C20 110.2(3)
O2 C35 C36 108.8(3)
O2 C35 C26 105.6(3)
O2 C35 C45 109.7(3)
C36 C35 C26 108.5(3)
C36 C35 C45 108.4(3)
C26 C35 C45 115.7(3)
N4 C11 C10 118.2(3)
N4 C11 C12 107.3(3)
C12 C11 C10 134.5(4)
N3 C2 C1 104.9(3)
N6 C12 C11 104.3(3)
N10 C36 C35 117.4(3)
N10 C36 C37 107.7(3)
C37 C36 C35 134.9(3)
O3 C60 C51 108.3(3)
O3 C60 C61 107.0(3)
O3 C60 C70 111.1(3)
C51 C60 C70 109.4(3)
C61 C60 C51 110.8(3)
C61 C60 C70 110.2(3)
N15 C52 C51 104.3(3)
C25 C20 C10 119.9(4)
C21 C20 C10 120.8(4)
C21 C20 C25 119.2(4)
C71 C70 C60 119.4(3)
C75 C70 C60 121.2(3)
C75 C70 C71 119.4(4)
N3 C3 C4 111.3(3)
N7 C26 C35 115.9(3)
N7 C26 C27 107.2(3)
C27 C26 C35 136.6(4)
C50 C45 C35 123.3(4)
C50 C45 C46 119.2(4)
C46 C45 C35 117.4(3)
N18 C62 C61 104.3(3)
C72 C71 C70 119.7(4)
C40 C39 C38 120.4(4)
C40 C39 C44 119.0(4)
C44 C39 C38 120.5(4)
C9 C4 C3 120.3(4)
C9 C4 C5 119.4(4)
C5 C4 C3 120.3(4)
C24 C25 C20 120.6(4)
C70 C75 C74 120.4(4)
C45 C50 C49 120.1(4)
C20 C21 C22 120.5(4)
N6 C13 C14 109.8(3)
N12 C38 C39 112.7(3)
N12 C37 C36 104.3(3)
C47 C46 C45 120.9(4)
C19 C14 C13 120.2(4)
C19 C14 C15 119.3(4)
C15 C14 C13 120.5(4)
C25 C24 C23 120.0(4)
C14 C19 C18 120.5(4)
N15 C53 C54 111.6(3)
C75 C74 C73 120.3(4)
C4 C9 C8 120.1(4)
C4 C5 C6 120.4(4)
C14 C15 C16 120.7(4)
C17 C18 C19 119.9(4)
C39 C40 C41 120.0(4)
N9 C27 C26 104.1(4)
C43 C44 C39 120.8(4)
C73 C72 C71 120.9(4)
C46 C47 C48 119.9(4)
C21 C22 C23 120.5(4)
C49 C48 C47 119.1(4)
C48 C49 C50 120.9(4)
C15 C16 C17 119.6(4)
C42 C41 C40 120.5(4)
C72 C73 C74 119.3(4)
C22 C23 C24 119.1(4)
C8 C7 C6 119.7(4)
C34 C29 C28 120.9(5)
C30 C29 C34 119.7(5)
C30 C29 C28 119.3(5)
C18 C17 C16 120.0(4)
C7 C8 C9 120.3(4)
C41 C42 C43 119.8(4)
C42 C43 C44 119.9(4)
C33 C34 C29 120.0(5)
N9 C28 C29 111.8(4)
C7 C6 C5 120.1(4)
C29 C30 C31 119.6(6)
C34 C33 C32 119.1(6)
C31 C32 C33 121.1(5)
C32 C31 C30 120.5(5)
N18 C63 C64 115.1(3)
C65 C64 C63 120.0(5)
C69 C64 C63 122.2(5)
C69 C64 C65 117.6(5)
C66 C65 C64 121.4(7)
C64 C69 C68 119.1(7)
C67 C66 C65 121.0(8)
C66 C67 C68 119.7(7)
C67 C68 C69 121.0(8)
C55 C54 C53 118.2(4)
C59 C54 C53 122.4(4)
C59 C54 C55 119.4(4)
C56 C55 C54 121.2(5)
C54 C59 C58 119.1(6)
C56 C57 C58 122.3(5)
C57 C56 C55 119.6(6)
C57 C58 C59 118.4(5)

loop_
_geom_bond_atom_site_label_1
_geom_bond_atom_site_label_2
_geom_bond_distance
Br1 Cu1 2.6801(6)
Br1 Cu2 2.7543(7)
Cu3 O2 1.963(2)
Cu3 O3 1.962(3)
Cu3 O4 2.239(3)
Cu3 N13 1.962(3)
Cu3 N10 1.969(3)
Cu1 O3 2.006(3)
Cu1 O1 1.982(3)
Cu1 N16 1.974(3)
Cu1 N1 1.965(3)
Cu2 O2 1.991(3)
Cu2 O1 1.962(3)
Cu2 N7 1.959(3)
Cu2 N4 1.978(3)
O2 C35 1.437(4)
O3 C60 1.423(4)
O1 C10 1.432(4)
N16 N17 1.318(4)
N16 C61 1.353(5)
N1 N2 1.321(4)
N1 C1 1.356(5)
N13 N14 1.319(4)
N13 C51 1.354(5)
N7 N8 1.312(5)
N7 C26 1.354(5)
N4 N5 1.325(4)
N4 C11 1.344(5)
N10 N11 1.326(4)
N10 C36 1.351(5)
N5 N6 1.334(4)
N3 N2 1.336(4)
N3 C2 1.346(5)
N3 C3 1.473(5)
N6 C12 1.350(5)
N6 C13 1.482(4)
N15 N14 1.331(4)
N15 C52 1.355(5)
N15 C53 1.480(4)
N18 N17 1.337(4)
N18 C62 1.354(5)
N18 C63 1.469(5)
N12 N11 1.332(4)
N12 C38 1.474(5)
N12 C37 1.359(5)
N9 N8 1.330(5)
N9 C27 1.356(5)
N9 C28 1.479(5)
C51 C60 1.515(5)
C51 C52 1.367(5)
C61 C60 1.509(5)
C61 C62 1.364(5)
C1 C10 1.509(5)
C1 C2 1.361(5)
C10 C11 1.515(5)
C10 C20 1.534(5)
C35 C36 1.512(5)
C35 C26 1.518(5)
C35 C45 1.533(6)
C11 C12 1.374(5)
C36 C37 1.369(5)
C60 C70 1.545(5)
C20 C25 1.392(6)
C20 C21 1.380(6)
C70 C71 1.397(5)
C70 C75 1.387(5)
C3 C4 1.509(6)
C26 C27 1.364(6)
C45 C50 1.380(6)
C45 C46 1.394(6)
C71 C72 1.386(6)
C39 C38 1.511(6)
C39 C40 1.389(6)
C39 C44 1.390(7)
C4 C9 1.385(7)
C4 C5 1.387(6)
C25 C24 1.389(6)
C75 C74 1.387(6)
C50 C49 1.396(6)
C21 C22 1.387(6)
C13 C14 1.509(6)
C46 C47 1.381(6)
C14 C19 1.390(6)
C14 C15 1.390(6)
C24 C23 1.395(6)
C19 C18 1.392(6)
C53 C54 1.504(6)
C74 C73 1.388(6)
C9 C8 1.394(6)
C5 C6 1.388(6)
C15 C16 1.392(6)
C18 C17 1.390(6)
C40 C41 1.401(6)
C44 C43 1.390(6)
C72 C73 1.382(6)
C47 C48 1.404(6)
C22 C23 1.390(6)
C48 C49 1.378(6)
C16 C17 1.394(6)
C41 C42 1.376(7)
C7 C8 1.380(6)
C7 C6 1.385(7)
C29 C34 1.395(8)
C29 C28 1.499(7)
C29 C30 1.388(7)
C42 C43 1.388(6)
C34 C33 1.380(8)
C30 C31 1.388(8)
C33 C32 1.399(7)
C32 C31 1.348(8)
O5 C76 1.403(7)
O8 C77 1.342(7)
C63 C64 1.499(6)
C64 C65 1.382(7)
C64 C69 1.356(7)
C65 C66 1.368(9)
C69 C68 1.417(9)
C66 C67 1.318(13)
C67 C68 1.340(14)
C54 C55 1.395(6)
C54 C59 1.370(7)
C55 C56 1.374(7)
C59 C58 1.437(8)
C57 C56 1.338(9)
C57 C58 1.378(10)
